data_7118330
loop_
_publ_author_name
'Shu, Tao'
'Ni, Qijian'
'Song, Xiaoxiao'
'Zhao, Kun'
'Wu, Tianyu'
'Puttreddy, Rakesh'
'Rissanen, Kari'
'Enders, Dieter'

_publ_section_title
;
 Asymmetric synthesis of cyclopentanes bearing four contiguous
 stereocenters via an NHC-catalyzed Michael/Michael/esterification domino
 reaction.
;
_journal_issue 12
_journal_name_full 'Chemical communications (Cambridge, England)'
_journal_page_first 2609
_journal_page_last 2611
_journal_paper_doi 10.1039/c5cc09581f
_journal_volume 52
_journal_year 2016
_chemical_absolute_configuration ad
_chemical_formula_moiety 'C21 H20 Cl N O6'
_chemical_formula_sum 'C21 H20 Cl N O6'
_chemical_formula_weight 417.83
_chemical_name_systematic
;
 ?
;
_space_group_crystal_system orthorhombic
_space_group_IT_number 19
_space_group_name_Hall 'P 2ac 2ab'
_space_group_name_H-M_alt 'P 21 21 21'
_symmetry_space_group_name_Hall 'P 2ac 2ab'
_symmetry_space_group_name_H-M 'P 21 21 21'
_atom_sites_solution_hydrogens geom
_audit_creation_date 2015-11-05
_audit_creation_method
;
Olex2 1.2
(compiled 2015.09.30 svn.r3233 for OlexSys, GUI svn.r5103)
;
_audit_update_record
;
2015-11-18 deposited with the CCDC.
2016-01-05 downloaded from the CCDC.
;
_cell_angle_alpha 90
_cell_angle_beta 90
_cell_angle_gamma 90
_cell_formula_units_Z 4
_cell_length_a 5.79637(17)
_cell_length_b 13.3106(3)
_cell_length_c 25.2934(6)
_cell_measurement_reflns_used 5810
_cell_measurement_temperature 123.00(10)
_cell_measurement_theta_max 73.2460
_cell_measurement_theta_min 4.7780
_cell_volume 1951.47(9)
_computing_cell_refinement
;
CrysAlisPro, Agilent Technologies,
Version 1.171.37.35 (release 13-08-2014 CrysAlis171 .NET)
(compiled Aug 13 2014,18:06:01)
;
_computing_data_collection
;
CrysAlisPro, Agilent Technologies,
Version 1.171.37.35 (release 13-08-2014 CrysAlis171 .NET)
(compiled Aug 13 2014,18:06:01)
;
_computing_data_reduction
;
CrysAlisPro, Agilent Technologies,
Version 1.171.37.35 (release 13-08-2014 CrysAlis171 .NET)
(compiled Aug 13 2014,18:06:01)
;
_computing_molecular_graphics 'Olex2 (Dolomanov et al., 2009)'
_computing_publication_material 'Olex2 (Dolomanov et al., 2009)'
_computing_structure_refinement 'ShelXL (Sheldrick, 2015)'
_computing_structure_solution 'ShelXT (Sheldrick, 2015)'
_diffrn_ambient_environment N~2~
_diffrn_ambient_temperature 123.00(10)
_diffrn_detector 'CCD plate'
_diffrn_detector_area_resol_mean 5.1977
_diffrn_detector_type Atlas
_diffrn_measured_fraction_theta_full 0.999
_diffrn_measured_fraction_theta_max 0.999
_diffrn_measurement_details
;
  1 omega  -40.00    9.00   1.0000    7.5000
omega____ theta____ kappa____ phi______ frames
    -      -41.9013   37.0000 -120.0000 49

  2 omega  -64.00  -14.00   1.0000    7.5000
omega____ theta____ kappa____ phi______ frames
    -      -41.9013  -57.0000  150.0000 50

  3 omega  -47.00   24.00   1.0000    7.5000
omega____ theta____ kappa____ phi______ frames
    -      -41.9013   37.0000  120.0000 71

  4 omega  -99.00  -73.00   1.0000    7.5000
omega____ theta____ kappa____ phi______ frames
    -      -41.9013  -57.0000  150.0000 26

  5 omega  -32.00   -1.00   1.0000    7.5000
omega____ theta____ kappa____ phi______ frames
    -      -41.9013  -19.0000  -60.0000 31

  6 omega  -60.00   -2.00   1.0000    7.5000
omega____ theta____ kappa____ phi______ frames
    -      -41.9013  125.0000  -60.0000 58

  7 omega -122.00  -41.00   1.0000    7.5000
omega____ theta____ kappa____ phi______ frames
    -      -41.9013  -19.0000  -60.0000 81

  8 omega    9.00   67.00   1.0000    7.5000
omega____ theta____ kappa____ phi______ frames
    -       41.9013   77.0000  -90.0000 58

  9 omega    1.00   54.00   1.0000    7.5000
omega____ theta____ kappa____ phi______ frames
    -       41.9013  -99.0000  -60.0000 53

 10 omega   11.00  117.00   1.0000    7.5000
omega____ theta____ kappa____ phi______ frames
    -       41.9013   77.0000   60.0000 106

 11 omega   11.00  114.00   1.0000    7.5000
omega____ theta____ kappa____ phi______ frames
    -       41.9013   77.0000  150.0000 103

 12 omega   80.00  105.00   1.0000    7.5000
omega____ theta____ kappa____ phi______ frames
    -       41.9013   77.0000  -30.0000 25

 13 omega   11.00   72.00   1.0000    7.5000
omega____ theta____ kappa____ phi______ frames
    -       41.9013   77.0000  -30.0000 61

 14 omega   43.00   98.00   1.0000    7.5000
omega____ theta____ kappa____ phi______ frames
    -       41.9013 -125.0000  150.0000 55

 15 omega   74.00  174.00   1.0000   35.0000
omega____ theta____ kappa____ phi______ frames
    -      106.6601   77.0000  -90.0000 100

 16 omega   78.00  105.00   1.0000   35.0000
omega____ theta____ kappa____ phi______ frames
    -      106.6601   61.0000  -90.0000 27

 17 omega   24.00  104.00   1.0000   35.0000
omega____ theta____ kappa____ phi______ frames
    -      106.6601  -94.0000  -30.0000 80

 18 omega   24.00   96.00   1.0000   35.0000
omega____ theta____ kappa____ phi______ frames
    -      106.6601  -94.0000   60.0000 72

 19 omega   74.00  172.00   1.0000   35.0000
omega____ theta____ kappa____ phi______ frames
    -      106.6601   77.0000  120.0000 98

 20 omega   78.00  174.00   1.0000   35.0000
omega____ theta____ kappa____ phi______ frames
    -      106.6601   61.0000 -120.0000 96

 21 omega   77.00  103.00   1.0000   35.0000
omega____ theta____ kappa____ phi______ frames
    -      106.6601   62.0000 -176.8667 26

 22 omega   80.00  129.00   1.0000   35.0000
omega____ theta____ kappa____ phi______ frames
    -      106.6601   61.0000    0.0000 49

 23 omega   36.00   86.00   1.0000   35.0000
omega____ theta____ kappa____ phi______ frames
    -      106.6601  -94.0000 -150.0000 50

 24 omega   78.00  104.00   1.0000   35.0000
omega____ theta____ kappa____ phi______ frames
    -      106.6601   61.0000  -60.0000 26

 25 omega   74.00  100.00   1.0000   35.0000
omega____ theta____ kappa____ phi______ frames
    -      106.6601   77.0000 -150.0000 26

 26 omega   33.00  116.00   1.0000   35.0000
omega____ theta____ kappa____ phi______ frames
    -      106.6601 -125.0000  -60.0000 83

 27 omega   81.00   85.00   1.0000   35.0000
omega____ theta____ kappa____ phi______ frames
    -      106.6601   61.0000  -30.0000 4
;
_diffrn_measurement_device 'four-circle diffractometer'
_diffrn_measurement_device_type 'SuperNova, Dual, Cu at zero, Atlas'
_diffrn_measurement_method '\w scans'
_diffrn_orient_matrix_UB_11 -0.2525942000
_diffrn_orient_matrix_UB_12 -0.0061741000
_diffrn_orient_matrix_UB_13 0.0186570000
_diffrn_orient_matrix_UB_21 -0.0799934000
_diffrn_orient_matrix_UB_22 -0.0094520000
_diffrn_orient_matrix_UB_23 -0.0579010000
_diffrn_orient_matrix_UB_31 0.0199832000
_diffrn_orient_matrix_UB_32 -0.1151414000
_diffrn_orient_matrix_UB_33 0.0037477000
_diffrn_radiation_monochromator mirror
_diffrn_radiation_probe x-ray
_diffrn_radiation_type CuK\a
_diffrn_radiation_wavelength 1.54184
_diffrn_reflns_av_R_equivalents 0.0501
_diffrn_reflns_av_unetI/netI 0.0361
_diffrn_reflns_laue_measured_fraction_full 0.999
_diffrn_reflns_laue_measured_fraction_max 0.999
_diffrn_reflns_limit_h_max 6
_diffrn_reflns_limit_h_min -6
_diffrn_reflns_limit_k_max 13
_diffrn_reflns_limit_k_min -15
_diffrn_reflns_limit_l_max 28
_diffrn_reflns_limit_l_min -30
_diffrn_reflns_number 16960
_diffrn_reflns_point_group_measured_fraction_full 0.999
_diffrn_reflns_point_group_measured_fraction_max 0.999
_diffrn_reflns_theta_full 66.750
_diffrn_reflns_theta_max 66.737
_diffrn_reflns_theta_min 3.495
_diffrn_source 'sealed X-ray tube'
_diffrn_source_type 'SuperNova (Cu) X-ray Source'
_exptl_absorpt_coefficient_mu 2.078
_exptl_absorpt_correction_T_max 1.00000
_exptl_absorpt_correction_T_min 0.95169
_exptl_absorpt_correction_type gaussian
_exptl_absorpt_process_details
;
CrysAlisPro, Agilent Technologies,
Version 1.171.37.35 (release 13-08-2014 CrysAlis171 .NET)
(compiled Aug 13 2014,18:06:01)
Empirical absorption correction using spherical harmonics,
 implemented in SCALE3 ABSPACK scaling algorithm.
Empirical absorption correction using spherical harmonics,
 implemented in SCALE3 ABSPACK scaling algorithm.
;
_exptl_crystal_colour colourless
_exptl_crystal_colour_primary colourless
_exptl_crystal_density_diffrn 1.422
_exptl_crystal_description plate
_exptl_crystal_F_000 872
_exptl_crystal_size_max 0.0579
_exptl_crystal_size_mid 0.0409
_exptl_crystal_size_min 0.0215
_refine_diff_density_max 0.143
_refine_diff_density_min -0.144
_refine_diff_density_rms 0.036
_refine_ls_abs_structure_details
;
 Flack x determined using 1204 quotients [(I+)-(I-)]/[(I+)+(I-)]
 (Parsons and Flack (2004), Acta Cryst. A60, s61).
;
_refine_ls_abs_structure_Flack -0.011(10)
_refine_ls_extinction_method none
_refine_ls_goodness_of_fit_ref 1.061
_refine_ls_hydrogen_treatment constr
_refine_ls_matrix_type full
_refine_ls_number_parameters 263
_refine_ls_number_reflns 3432
_refine_ls_number_restraints 0
_refine_ls_restrained_S_all 1.061
_refine_ls_R_factor_all 0.0370
_refine_ls_R_factor_gt 0.0295
_refine_ls_shift/su_max 0.000
_refine_ls_shift/su_mean 0.000
_refine_ls_structure_factor_coef Fsqd
_refine_ls_weighting_details 'w=1/[\s^2^(Fo^2^)+(0.0334P)^2^+0.0389P] where P=(Fo^2^+2Fc^2^)/3'
_refine_ls_weighting_scheme calc
_refine_ls_wR_factor_gt 0.0659
_refine_ls_wR_factor_ref 0.0697
_reflns_Friedel_coverage 0.707
_reflns_friedel_fraction_full 0.999
_reflns_friedel_fraction_max 0.999
_reflns_number_gt 3089
_reflns_number_total 3432
_reflns_threshold_expression 'I > 2\s(I)'
_cod_data_source_file c5cc09581f2.cif
_cod_data_source_block 3h
_cod_depositor_comments 'Adding full bibliography for 7118330.cif.'
_cod_database_code 7118330
_shelxl_version_number 2013-4
_chemical_oxdiff_formula 'C10 H10 N1 O1'
_shelx_space_group_comment
;
The symmetry employed for this shelxl refinement is uniquely defined
by the following loop, which should always be used as a source of
symmetry information in preference to the above space-group names.
They are only intended as comments.
;
_reflns_odcompleteness_completeness 99.71
_reflns_odcompleteness_iscentric 1
_reflns_odcompleteness_theta 66.97
_olex2_refinement_description
;
1. Fixed Uiso
 At 1.2 times of:
  All C(H) groups, All C(H,H) groups
 At 1.5 times of:
  All C(H,H,H) groups
2.a Ternary CH refined with riding coordinates:
 C1(H1), C9(H9), C16(H16), C18(H18)
2.b Secondary CH2 refined with riding coordinates:
 C8(H8A,H8B), C17(H17A,H17B), C20(H20A,H20B)
2.c Aromatic/amide H refined with riding coordinates:
 C3(H3), C4(H4), C7(H7), C11(H11), C12(H12), C14(H14), C15(H15)
2.d Idealised Me refined as rotating group:
 C21(H21A,H21B,H21C)
;
_olex2_submission_special_instructions 'No special instructions were received'

loop_
_space_group_symop_operation_xyz
'x, y, z'
'-x+1/2, -y, z+1/2'
'-x, y+1/2, -z+1/2'
'x+1/2, -y+1/2, -z'

loop_
_atom_site_label
_atom_site_type_symbol
_atom_site_fract_x
_atom_site_fract_y
_atom_site_fract_z
_atom_site_U_iso_or_equiv
_atom_site_adp_type
_atom_site_occupancy
_atom_site_site_symmetry_order
_atom_site_calc_flag
_atom_site_refinement_flags_posn
Cl1 Cl 0.53179(14) 0.27171(6) 0.45124(3) 0.0399(2) Uani 1 1 d .
O1 O 0.2362(4) 0.93694(16) 0.44915(8) 0.0348(5) Uani 1 1 d .
O2 O 0.5225(4) 0.92182(15) 0.51253(7) 0.0321(5) Uani 1 1 d .
O3 O 1.0180(3) 0.82026(14) 0.28773(7) 0.0290(4) Uani 1 1 d .
O4 O 0.8918(4) 0.84176(18) 0.20847(8) 0.0427(6) Uani 1 1 d .
O5 O 0.0397(3) 0.59308(15) 0.24712(7) 0.0288(4) Uani 1 1 d .
O6 O 0.2632(3) 0.53882(15) 0.18015(7) 0.0291(5) Uani 1 1 d .
N1 N 0.8657(4) 0.81566(16) 0.25428(9) 0.0229(5) Uani 1 1 d .
C1 C 0.6379(5) 0.71329(19) 0.32054(10) 0.0193(5) Uani 1 1 d .
H1 H 0.7854 0.6773 0.3203 0.023 Uiso 1 1 calc R
C2 C 0.6165(4) 0.7682(2) 0.37259(10) 0.0193(5) Uani 1 1 d .
C3 C 0.7863(5) 0.7596(2) 0.41110(10) 0.0242(6) Uani 1 1 d .
H3 H 0.9145 0.7196 0.4042 0.029 Uiso 1 1 calc R
C4 C 0.7715(5) 0.8091(2) 0.46001(10) 0.0262(6) Uani 1 1 d .
H4 H 0.8859 0.8025 0.4855 0.031 Uiso 1 1 calc R
C5 C 0.5810(5) 0.8672(2) 0.46824(10) 0.0231(6) Uani 1 1 d .
C6 C 0.4097(5) 0.8760(2) 0.43040(10) 0.0227(6) Uani 1 1 d .
C7 C 0.4211(5) 0.8281(2) 0.38264(10) 0.0220(6) Uani 1 1 d .
H7 H 0.3040 0.8347 0.3577 0.026 Uiso 1 1 calc R
C8 C 0.3056(6) 0.9684(2) 0.50064(11) 0.0372(8) Uani 1 1 d .
H8A H 0.1908 0.9486 0.5265 0.045 Uiso 1 1 calc R
H8B H 0.3212 1.0409 0.5017 0.045 Uiso 1 1 calc R
C9 C 0.4422(5) 0.63637(18) 0.31069(9) 0.0193(5) Uani 1 1 d .
H9 H 0.2947 0.6687 0.3189 0.023 Uiso 1 1 calc R
C10 C 0.4643(5) 0.54294(19) 0.34445(9) 0.0194(5) Uani 1 1 d .
C11 C 0.6569(5) 0.4806(2) 0.34152(10) 0.0226(6) Uani 1 1 d .
H11 H 0.7734 0.4956 0.3175 0.027 Uiso 1 1 calc R
C12 C 0.6785(5) 0.3966(2) 0.37357(10) 0.0234(6) Uani 1 1 d .
H12 H 0.8085 0.3559 0.3714 0.028 Uiso 1 1 calc R
C13 C 0.5038(5) 0.37455(19) 0.40885(10) 0.0244(6) Uani 1 1 d .
C14 C 0.3102(5) 0.4339(2) 0.41275(11) 0.0272(6) Uani 1 1 d .
H14 H 0.1937 0.4181 0.4366 0.033 Uiso 1 1 calc R
C15 C 0.2917(5) 0.5180(2) 0.38043(10) 0.0247(6) Uani 1 1 d .
H15 H 0.1612 0.5584 0.3829 0.030 Uiso 1 1 calc R
C16 C 0.4523(5) 0.6174(2) 0.25085(9) 0.0211(5) Uani 1 1 d .
H16 H 0.5770 0.5703 0.2425 0.025 Uiso 1 1 calc R
C17 C 0.5056(5) 0.7222(2) 0.22715(10) 0.0279(6) Uani 1 1 d .
H17A H 0.6046 0.7160 0.1964 0.033 Uiso 1 1 calc R
H17B H 0.3642 0.7558 0.2167 0.033 Uiso 1 1 calc R
C18 C 0.6271(4) 0.7808(2) 0.27090(9) 0.0209(5) Uani 1 1 d .
H18 H 0.5340 0.8402 0.2793 0.025 Uiso 1 1 calc R
C19 C 0.2279(5) 0.5808(2) 0.22752(9) 0.0212(6) Uani 1 1 d .
C20 C 0.0585(5) 0.5226(2) 0.14718(11) 0.0299(7) Uani 1 1 d .
H20A H -0.0689 0.5002 0.1691 0.036 Uiso 1 1 calc R
H20B H 0.0902 0.4707 0.1212 0.036 Uiso 1 1 calc R
C21 C -0.0063(7) 0.6187(2) 0.11941(12) 0.0437(8) Uani 1 1 d .
H21A H 0.1165 0.6385 0.0962 0.066 Uiso 1 1 calc GR
H21B H -0.0323 0.6705 0.1451 0.066 Uiso 1 1 calc GR
H21C H -0.1445 0.6083 0.0992 0.066 Uiso 1 1 calc GR

loop_
_atom_site_aniso_label
_atom_site_aniso_U_11
_atom_site_aniso_U_22
_atom_site_aniso_U_33
_atom_site_aniso_U_23
_atom_site_aniso_U_13
_atom_site_aniso_U_12
Cl1 0.0476(5) 0.0343(4) 0.0378(3) 0.0143(3) 0.0067(4) 0.0067(4)
O1 0.0315(11) 0.0437(12) 0.0291(10) -0.0158(9) -0.0077(10) 0.0118(10)
O2 0.0378(12) 0.0363(11) 0.0221(9) -0.0081(8) -0.0055(9) -0.0012(10)
O3 0.0211(11) 0.0351(10) 0.0310(9) -0.0006(8) -0.0037(9) -0.0057(9)
O4 0.0382(13) 0.0622(16) 0.0276(11) 0.0162(10) -0.0028(9) -0.0225(12)
O5 0.0203(10) 0.0365(11) 0.0296(9) -0.0036(8) 0.0016(9) -0.0035(9)
O6 0.0254(10) 0.0362(11) 0.0258(9) -0.0117(9) -0.0035(9) 0.0019(9)
N1 0.0215(12) 0.0216(11) 0.0255(12) 0.0016(9) -0.0017(10) -0.0030(9)
C1 0.0157(13) 0.0206(13) 0.0216(12) 0.0011(11) -0.0010(10) 0.0004(11)
C2 0.0176(13) 0.0190(12) 0.0213(11) 0.0025(11) -0.0013(10) -0.0024(11)
C3 0.0204(14) 0.0256(15) 0.0266(12) 0.0037(11) -0.0035(11) -0.0003(11)
C4 0.0254(15) 0.0305(15) 0.0226(12) 0.0044(11) -0.0105(12) -0.0040(12)
C5 0.0300(16) 0.0219(13) 0.0173(11) -0.0011(10) -0.0027(11) -0.0053(12)
C6 0.0218(15) 0.0217(13) 0.0245(12) 0.0001(11) -0.0022(11) 0.0011(11)
C7 0.0210(15) 0.0247(13) 0.0202(12) -0.0008(10) -0.0055(11) 0.0009(11)
C8 0.048(2) 0.0372(17) 0.0262(14) -0.0112(13) -0.0069(13) 0.0069(15)
C9 0.0164(13) 0.0207(13) 0.0206(11) -0.0025(10) -0.0010(10) 0.0001(10)
C10 0.0204(14) 0.0204(12) 0.0175(10) -0.0039(10) -0.0012(10) -0.0004(11)
C11 0.0194(15) 0.0253(14) 0.0230(13) -0.0013(11) 0.0043(11) -0.0007(11)
C12 0.0216(14) 0.0211(14) 0.0275(13) -0.0033(11) -0.0007(11) 0.0042(11)
C13 0.0315(16) 0.0214(13) 0.0204(11) -0.0010(10) -0.0021(12) -0.0009(13)
C14 0.0281(17) 0.0289(15) 0.0245(13) 0.0007(11) 0.0086(11) 0.0002(12)
C15 0.0195(15) 0.0284(15) 0.0263(13) -0.0033(11) 0.0029(11) 0.0035(12)
C16 0.0177(13) 0.0269(13) 0.0188(11) -0.0027(10) -0.0008(11) 0.0021(11)
C17 0.0242(15) 0.0373(15) 0.0220(12) 0.0042(12) -0.0029(11) -0.0082(14)
C18 0.0160(13) 0.0248(13) 0.0221(12) 0.0021(11) 0.0026(10) 0.0013(11)
C19 0.0231(15) 0.0198(13) 0.0206(12) -0.0013(10) -0.0001(11) -0.0005(11)
C20 0.0307(17) 0.0307(15) 0.0281(13) -0.0050(12) -0.0085(13) -0.0034(14)
C21 0.059(2) 0.0345(17) 0.0373(15) 0.0017(13) -0.0152(17) -0.0057(18)

loop_
_atom_type_symbol
_atom_type_description
_atom_type_scat_dispersion_real
_atom_type_scat_dispersion_imag
_atom_type_scat_source
C C 0.0181 0.0091 'International Tables Vol C Tables 4.2.6.8 and 6.1.1.4'
H H 0.0000 0.0000 'International Tables Vol C Tables 4.2.6.8 and 6.1.1.4'
Cl Cl 0.3639 0.7018 'International Tables Vol C Tables 4.2.6.8 and 6.1.1.4'
N N 0.0311 0.0180 'International Tables Vol C Tables 4.2.6.8 and 6.1.1.4'
O O 0.0492 0.0322 'International Tables Vol C Tables 4.2.6.8 and 6.1.1.4'

loop_
_exptl_crystal_face_index_h
_exptl_crystal_face_index_k
_exptl_crystal_face_index_l
_exptl_crystal_face_perp_dist
_exptl_oxdiff_crystal_face_indexfrac_h
_exptl_oxdiff_crystal_face_indexfrac_k
_exptl_oxdiff_crystal_face_indexfrac_l
_exptl_oxdiff_crystal_face_x
_exptl_oxdiff_crystal_face_y
_exptl_oxdiff_crystal_face_z
0 -9 1 0.0199 0.0006 -8.9953 0.9985 0.0740 0.0272 1.0395
0 9 -1 0.0148 -0.0006 8.9953 -0.9985 -0.0740 -0.0272 -1.0395
-4 0 0 0.0214 -3.9979 -0.0029 -0.0135 1.0096 0.3206 -0.0796
4 -1 0 0.0348 3.9980 -0.9966 0.0133 -1.0035 -0.3112 0.1947
0 -6 -12 0.0128 0.0043 -5.9930 -12.0113 -0.1882 0.7518 0.6451
0 7 11 0.0070 -0.0041 6.9927 11.0107 0.1633 -0.7033 -0.7640
0 -4 15 0.0169 -0.0042 -4.0023 15.0112 0.3058 -0.8310 0.5170
0 2 -16 0.0192 0.0047 2.0038 -16.0125 -0.3123 0.9078 -0.2906

loop_
_geom_angle_atom_site_label_1
_geom_angle_atom_site_label_2
_geom_angle_atom_site_label_3
_geom_angle
C6 O1 C8 106.4(2)
C5 O2 C8 105.9(2)
C19 O6 C20 116.6(2)
O3 N1 C18 118.7(2)
O4 N1 O3 123.6(2)
O4 N1 C18 117.6(2)
C2 C1 H1 108.3
C2 C1 C9 113.6(2)
C2 C1 C18 115.0(2)
C9 C1 H1 108.3
C18 C1 H1 108.3
C18 C1 C9 103.0(2)
C3 C2 C1 120.8(2)
C3 C2 C7 119.3(2)
C7 C2 C1 119.8(2)
C2 C3 H3 118.8
C2 C3 C4 122.4(3)
C4 C3 H3 118.8
C3 C4 H4 121.6
C5 C4 C3 116.7(2)
C5 C4 H4 121.6
O2 C5 C6 109.9(2)
C4 C5 O2 128.5(2)
C4 C5 C6 121.5(2)
O1 C6 C5 109.6(2)
C7 C6 O1 127.9(2)
C7 C6 C5 122.5(3)
C2 C7 H7 121.2
C6 C7 C2 117.5(2)
C6 C7 H7 121.2
O1 C8 O2 108.2(2)
O1 C8 H8A 110.1
O1 C8 H8B 110.1
O2 C8 H8A 110.1
O2 C8 H8B 110.1
H8A C8 H8B 108.4
C1 C9 H9 108.3
C10 C9 C1 113.0(2)
C10 C9 H9 108.3
C10 C9 C16 114.7(2)
C16 C9 C1 103.9(2)
C16 C9 H9 108.3
C11 C10 C9 121.8(2)
C15 C10 C9 120.3(2)
C15 C10 C11 117.9(2)
C10 C11 H11 119.3
C12 C11 C10 121.5(3)
C12 C11 H11 119.3
C11 C12 H12 120.6
C13 C12 C11 118.9(3)
C13 C12 H12 120.6
C12 C13 Cl1 119.7(2)
C14 C13 Cl1 118.8(2)
C14 C13 C12 121.5(2)
C13 C14 H14 120.6
C13 C14 C15 118.9(3)
C15 C14 H14 120.6
C10 C15 H15 119.3
C14 C15 C10 121.4(3)
C14 C15 H15 119.3
C9 C16 H16 110.2
C9 C16 C17 103.9(2)
C17 C16 H16 110.2
C19 C16 C9 114.0(2)
C19 C16 H16 110.2
C19 C16 C17 108.2(2)
C16 C17 H17A 110.6
C16 C17 H17B 110.6
H17A C17 H17B 108.7
C18 C17 C16 105.8(2)
C18 C17 H17A 110.6
C18 C17 H17B 110.6
N1 C18 C1 111.5(2)
N1 C18 C17 112.1(2)
N1 C18 H18 108.4
C1 C18 H18 108.4
C17 C18 C1 108.1(2)
C17 C18 H18 108.4
O5 C19 O6 124.1(2)
O5 C19 C16 125.0(2)
O6 C19 C16 110.7(2)
O6 C20 H20A 109.7
O6 C20 H20B 109.7
O6 C20 C21 110.0(2)
H20A C20 H20B 108.2
C21 C20 H20A 109.7
C21 C20 H20B 109.7
C20 C21 H21A 109.5
C20 C21 H21B 109.5
C20 C21 H21C 109.5
H21A C21 H21B 109.5
H21A C21 H21C 109.5
H21B C21 H21C 109.5

loop_
_geom_bond_atom_site_label_1
_geom_bond_atom_site_label_2
_geom_bond_distance
Cl1 C13 1.746(3)
O1 C6 1.377(3)
O1 C8 1.426(3)
O2 C5 1.378(3)
O2 C8 1.433(4)
O3 N1 1.224(3)
O4 N1 1.219(3)
O5 C19 1.210(3)
O6 C19 1.338(3)
O6 C20 1.466(3)
N1 C18 1.518(3)
C1 H1 0.9800
C1 C2 1.511(3)
C1 C9 1.548(4)
C1 C18 1.546(3)
C2 C3 1.390(4)
C2 C7 1.408(4)
C3 H3 0.9300
C3 C4 1.404(4)
C4 H4 0.9300
C4 C5 1.364(4)
C5 C6 1.384(4)
C6 C7 1.367(4)
C7 H7 0.9300
C8 H8A 0.9700
C8 H8B 0.9700
C9 H9 0.9800
C9 C10 1.514(3)
C9 C16 1.536(3)
C10 C11 1.393(4)
C10 C15 1.392(4)
C11 H11 0.9300
C11 C12 1.386(4)
C12 H12 0.9300
C12 C13 1.382(4)
C13 C14 1.376(4)
C14 H14 0.9300
C14 C15 1.390(4)
C15 H15 0.9300
C16 H16 0.9800
C16 C17 1.549(4)
C16 C19 1.509(4)
C17 H17A 0.9700
C17 H17B 0.9700
C17 C18 1.527(4)
C18 H18 0.9800
C20 H20A 0.9700
C20 H20B 0.9700
C20 C21 1.507(4)
C21 H21A 0.9600
C21 H21B 0.9600
C21 H21C 0.9600

loop_
_geom_torsion_atom_site_label_1
_geom_torsion_atom_site_label_2
_geom_torsion_atom_site_label_3
_geom_torsion_atom_site_label_4
_geom_torsion
Cl1 C13 C14 C15 177.6(2)
O1 C6 C7 C2 -179.2(3)
O2 C5 C6 O1 0.2(3)
O2 C5 C6 C7 -179.0(2)
O3 N1 C18 C1 -25.4(3)
O3 N1 C18 C17 -146.6(2)
O4 N1 C18 C1 157.8(2)
O4 N1 C18 C17 36.5(3)
C1 C2 C3 C4 -179.6(2)
C1 C2 C7 C6 179.8(2)
C1 C9 C10 C11 -60.1(3)
C1 C9 C10 C15 118.7(3)
C1 C9 C16 C17 -38.5(3)
C1 C9 C16 C19 -156.0(2)
C2 C1 C9 C10 -73.2(3)
C2 C1 C9 C16 161.9(2)
C2 C1 C18 N1 90.9(3)
C2 C1 C18 C17 -145.5(2)
C2 C3 C4 C5 -0.3(4)
C3 C2 C7 C6 0.6(4)
C3 C4 C5 O2 178.9(2)
C3 C4 C5 C6 0.7(4)
C4 C5 C6 O1 178.7(2)
C4 C5 C6 C7 -0.5(4)
C5 O2 C8 O1 1.8(3)
C5 C6 C7 C2 -0.2(4)
C6 O1 C8 O2 -1.7(3)
C7 C2 C3 C4 -0.4(4)
C8 O1 C6 C5 0.9(3)
C8 O1 C6 C7 -179.9(3)
C8 O2 C5 C4 -179.6(3)
C8 O2 C5 C6 -1.3(3)
C9 C1 C2 C3 118.2(3)
C9 C1 C2 C7 -61.0(3)
C9 C1 C18 N1 -145.0(2)
C9 C1 C18 C17 -21.4(3)
C9 C10 C11 C12 178.3(2)
C9 C10 C15 C14 -178.5(2)
C9 C16 C17 C18 25.0(3)
C9 C16 C19 O5 22.2(4)
C9 C16 C19 O6 -162.2(2)
C10 C9 C16 C17 -162.3(2)
C10 C9 C16 C19 80.2(3)
C10 C11 C12 C13 0.4(4)
C11 C10 C15 C14 0.4(4)
C11 C12 C13 Cl1 -177.8(2)
C11 C12 C13 C14 -0.1(4)
C12 C13 C14 C15 -0.1(4)
C13 C14 C15 C10 0.0(4)
C15 C10 C11 C12 -0.6(4)
C16 C9 C10 C11 58.7(3)
C16 C9 C10 C15 -122.5(3)
C16 C17 C18 N1 121.2(2)
C16 C17 C18 C1 -2.0(3)
C17 C16 C19 O5 -92.8(3)
C17 C16 C19 O6 82.8(3)
C18 C1 C2 C3 -123.5(3)
C18 C1 C2 C7 57.3(3)
C18 C1 C9 C10 161.7(2)
C18 C1 C9 C16 36.8(2)
C19 O6 C20 C21 81.3(3)
C19 C16 C17 C18 146.4(2)
C20 O6 C19 O5 10.3(4)
C20 O6 C19 C16 -165.3(2)
